data_4072713
loop_
_publ_author_name
'Paneque, Margarita'
'Posadas, Cristina M.'
'Poveda, Manuel L.'
'Rend\'on, Nuria'
'Mereiter, Kurt'

_publ_section_title
;
 Oxidative Coupling in the Reaction of TpMe2Ir(2,3-dimethylbutadiene) with
 Diphenylacetylene
;
_journal_issue 8
_journal_name_full Organometallics
_journal_page_first 1900
_journal_paper_doi 10.1021/om060967x
_journal_volume 26
_journal_year 2007
_chemical_absolute_configuration ad
_chemical_formula_moiety 'C35 H42 B Ir N6'
_chemical_formula_sum 'C35 H42 B Ir N6'
_chemical_formula_weight 749.76
_chemical_name_common 'compound 5'
_chemical_name_systematic
; 
 ? 
;
_space_group_IT_number 19
_symmetry_cell_setting orthorhombic
_symmetry_space_group_name_Hall 'P 2ac 2ab'
_symmetry_space_group_name_H-M 'P 21 21 21'
_atom_sites_solution_hydrogens geom
_atom_sites_solution_primary direct
_atom_sites_solution_secondary difmap
_audit_creation_method SHELXL-97
_cell_angle_alpha 90.00
_cell_angle_beta 90.00
_cell_angle_gamma 90.00
_cell_formula_units_Z 4
_cell_length_a 10.9918(5)
_cell_length_b 16.7632(7)
_cell_length_c 17.5907(7)
_cell_measurement_reflns_used 5822
_cell_measurement_temperature 173(2)
_cell_measurement_theta_max 25.1
_cell_measurement_theta_min 2.3
_cell_volume 3241.2(2)
_computing_cell_refinement 'Bruker SAINT'
_computing_data_collection 'Bruker SMART'
_computing_data_reduction 'Bruker SAINT, SADABS, XPREP'
_computing_molecular_graphics 'Bruker SHELXTL'
_computing_publication_material 'Bruker SHELXTL'
_computing_structure_refinement 'SHELXL-97 (Sheldrick, 1997)'
_computing_structure_solution 'SHELXS-97 (Sheldrick, 1997)'
_diffrn_ambient_temperature 173(2)
_diffrn_measured_fraction_theta_full 0.999
_diffrn_measured_fraction_theta_max 0.999
_diffrn_measurement_device_type 'Bruker Smart APEX CCD 3-axis system'
_diffrn_measurement_method '\w rotations with narrow scan frames'
_diffrn_radiation_monochromator graphite
_diffrn_radiation_source 'fine-focus sealed tube'
_diffrn_radiation_type MoK\a
_diffrn_radiation_wavelength 0.71073
_diffrn_reflns_av_R_equivalents 0.0538
_diffrn_reflns_av_sigmaI/netI 0.0419
_diffrn_reflns_limit_h_max 15
_diffrn_reflns_limit_h_min -15
_diffrn_reflns_limit_k_max 23
_diffrn_reflns_limit_k_min -23
_diffrn_reflns_limit_l_max 24
_diffrn_reflns_limit_l_min -24
_diffrn_reflns_number 49161
_diffrn_reflns_theta_full 30.00
_diffrn_reflns_theta_max 30.00
_diffrn_reflns_theta_min 2.18
_diffrn_standards_decay_% 0
_exptl_absorpt_coefficient_mu 4.153
_exptl_absorpt_correction_T_max 0.78
_exptl_absorpt_correction_T_min 0.58
_exptl_absorpt_correction_type multi-scan
_exptl_absorpt_process_details 'program SADABS'
_exptl_crystal_colour brown
_exptl_crystal_density_diffrn 1.536
_exptl_crystal_density_method 'not measured'
_exptl_crystal_description prism
_exptl_crystal_F_000 1504
_exptl_crystal_size_max 0.27
_exptl_crystal_size_mid 0.08
_exptl_crystal_size_min 0.06
_refine_diff_density_max 1.008
_refine_diff_density_min -0.520
_refine_diff_density_rms 0.086
_refine_ls_abs_structure_details 'Flack H D (1983), Acta Cryst. A39, 876-881'
_refine_ls_abs_structure_Flack 0.106(5)
_refine_ls_extinction_method none
_refine_ls_goodness_of_fit_ref 1.018
_refine_ls_hydrogen_treatment mixed
_refine_ls_matrix_type full
_refine_ls_number_parameters 402
_refine_ls_number_reflns 9453
_refine_ls_number_restraints 0
_refine_ls_restrained_S_all 1.018
_refine_ls_R_factor_all 0.0335
_refine_ls_R_factor_gt 0.0280
_refine_ls_shift/su_max 0.002
_refine_ls_shift/su_mean 0.000
_refine_ls_structure_factor_coef Fsqd
_refine_ls_weighting_details 'calc w=1/[\s^2^(Fo^2^)+(0.0202P)^2^+0.2196P] where P=(Fo^2^+2Fc^2^)/3'
_refine_ls_weighting_scheme calc
_refine_ls_wR_factor_gt 0.0525
_refine_ls_wR_factor_ref 0.0541
_reflns_number_gt 8735
_reflns_number_total 9453
_reflns_threshold_expression >2sigma(I)
_cod_data_source_file om060967xsi20070126_104934.cif
_cod_data_source_block 5-833tt
_cod_depositor_comments
;
The following automatic conversions were performed:

'_symmetry_cell_setting' value 'Orthorhombic' changed to
'orthorhombic' according to
/home/saulius/struct/CIF-dictionaries/cif_core.dic dictionary named
'cif_core.dic' version 2.4.1 from 2010-06-29.

Automatic conversion script
Id: cif_fix_values 1715 2011-07-08 13:25:40Z adriana 
;
_cod_original_sg_symbol_H-M P2(1)2(1)2(1)
_cod_database_code 4072713

loop_
_symmetry_equiv_pos_as_xyz
'x, y, z'
'-x+1/2, -y, z+1/2'
'-x, y+1/2, -z+1/2'
'x+1/2, -y+1/2, -z'

loop_
_atom_site_label
_atom_site_type_symbol
_atom_site_fract_x
_atom_site_fract_y
_atom_site_fract_z
_atom_site_U_iso_or_equiv
_atom_site_adp_type
_atom_site_occupancy
_atom_site_symmetry_multiplicity
_atom_site_calc_flag
_atom_site_refinement_flags
Ir Ir 0.650906(11) 0.511797(7) 0.188061(7) 0.02511(3) Uani 1 1 d .
H1 H 0.606(3) 0.576(3) 0.241(2) 0.055(13) Uiso 1 1 d .
B B 0.4560(4) 0.3889(3) 0.1170(3) 0.0319(9) Uani 1 1 d .
H0B H 0.3956 0.3508 0.0947 0.038 Uiso 1 1 calc R
N11 N 0.4177(2) 0.47568(19) 0.09879(16) 0.0315(7) Uani 1 1 d .
N12 N 0.4858(3) 0.53830(18) 0.12527(16) 0.0291(6) Uani 1 1 d .
C13 C 0.4246(3) 0.6048(2) 0.1075(2) 0.0341(8) Uani 1 1 d .
C14 C 0.3171(3) 0.5850(3) 0.0702(3) 0.0419(10) Uani 1 1 d .
H14 H 0.2572 0.6208 0.0514 0.050 Uiso 1 1 calc R
C15 C 0.3151(3) 0.5033(3) 0.0660(2) 0.0410(9) Uani 1 1 d .
C16 C 0.4674(4) 0.6860(2) 0.1307(2) 0.0420(9) Uani 1 1 d .
H16A H 0.5365 0.6808 0.1656 0.063 Uiso 1 1 calc R
H16B H 0.4011 0.7145 0.1562 0.063 Uiso 1 1 calc R
H16C H 0.4928 0.7159 0.0856 0.063 Uiso 1 1 calc R
C17 C 0.2223(4) 0.4489(3) 0.0305(3) 0.0676(16) Uani 1 1 d .
H17A H 0.1956 0.4094 0.0680 0.101 Uiso 1 1 calc R
H17B H 0.2586 0.4215 -0.0131 0.101 Uiso 1 1 calc R
H17C H 0.1522 0.4804 0.0135 0.101 Uiso 1 1 calc R
N21 N 0.4602(3) 0.37869(18) 0.20382(17) 0.0334(7) Uani 1 1 d .
N22 N 0.5265(3) 0.43190(19) 0.24701(17) 0.0331(7) Uani 1 1 d .
C23 C 0.4893(4) 0.4238(3) 0.3194(2) 0.0421(10) Uani 1 1 d .
C24 C 0.4009(4) 0.3646(3) 0.3228(3) 0.0452(10) Uani 1 1 d .
H24 H 0.3603 0.3465 0.3672 0.054 Uiso 1 1 calc R
C25 C 0.3829(3) 0.3372(3) 0.2500(2) 0.0415(10) Uani 1 1 d .
C26 C 0.5371(4) 0.4732(3) 0.3818(2) 0.0544(12) Uani 1 1 d .
H26A H 0.4691 0.4965 0.4103 0.082 Uiso 1 1 calc R
H26B H 0.5877 0.5160 0.3609 0.082 Uiso 1 1 calc R
H26C H 0.5861 0.4400 0.4159 0.082 Uiso 1 1 calc R
C27 C 0.2996(4) 0.2743(3) 0.2212(3) 0.0568(13) Uani 1 1 d .
H27A H 0.3469 0.2331 0.1949 0.085 Uiso 1 1 calc R
H27B H 0.2411 0.2980 0.1857 0.085 Uiso 1 1 calc R
H27C H 0.2557 0.2502 0.2639 0.085 Uiso 1 1 calc R
N31 N 0.5822(3) 0.37348(18) 0.08246(17) 0.0292(7) Uani 1 1 d .
N32 N 0.6787(2) 0.42178(17) 0.10184(16) 0.0291(6) Uani 1 1 d .
C33 C 0.7717(3) 0.4006(2) 0.0574(2) 0.0313(8) Uani 1 1 d .
C34 C 0.7356(4) 0.3386(2) 0.0094(2) 0.0393(9) Uani 1 1 d .
H34 H 0.7839 0.3127 -0.0279 0.047 Uiso 1 1 calc R
C35 C 0.6174(3) 0.3226(2) 0.0268(2) 0.0354(9) Uani 1 1 d .
C36 C 0.8955(3) 0.4375(3) 0.0646(3) 0.0426(10) Uani 1 1 d .
H36A H 0.8916 0.4937 0.0495 0.064 Uiso 1 1 calc R
H36B H 0.9528 0.4092 0.0315 0.064 Uiso 1 1 calc R
H36C H 0.9231 0.4337 0.1174 0.064 Uiso 1 1 calc R
C37 C 0.5353(4) 0.2593(2) -0.0043(3) 0.0487(11) Uani 1 1 d .
H37A H 0.5758 0.2322 -0.0467 0.073 Uiso 1 1 calc R
H37B H 0.4596 0.2838 -0.0223 0.073 Uiso 1 1 calc R
H37C H 0.5168 0.2205 0.0357 0.073 Uiso 1 1 calc R
C1 C 0.7935(3) 0.4968(2) 0.24771(18) 0.0306(7) Uani 1 1 d .
C2 C 0.8284(3) 0.4414(2) 0.3118(3) 0.0408(9) Uani 1 1 d .
H2 H 0.7780 0.4584 0.3563 0.049 Uiso 1 1 calc R
C3 C 0.9618(3) 0.4632(3) 0.3329(2) 0.0436(10) Uani 1 1 d .
C4 C 0.9704(7) 0.4855(5) 0.4169(3) 0.136(4) Uani 1 1 d .
H4A H 0.9165 0.5308 0.4273 0.203 Uiso 1 1 calc R
H4B H 1.0544 0.5003 0.4292 0.203 Uiso 1 1 calc R
H4C H 0.9457 0.4399 0.4481 0.203 Uiso 1 1 calc R
C5 C 0.8003(6) 0.3556(3) 0.3003(5) 0.123(3) Uani 1 1 d .
H5A H 0.7124 0.3488 0.2933 0.184 Uiso 1 1 calc R
H5B H 0.8268 0.3251 0.3449 0.184 Uiso 1 1 calc R
H5C H 0.8430 0.3361 0.2551 0.184 Uiso 1 1 calc R
C6 C 1.0500(5) 0.3965(4) 0.3178(6) 0.146(4) Uani 1 1 d .
H6A H 1.1330 0.4150 0.3279 0.219 Uiso 1 1 calc R
H6B H 1.0433 0.3798 0.2646 0.219 Uiso 1 1 calc R
H6C H 1.0311 0.3513 0.3511 0.219 Uiso 1 1 calc R
C7 C 0.8954(3) 0.5509(2) 0.2345(2) 0.0289(7) Uani 1 1 d .
C8 C 0.9888(3) 0.5345(2) 0.28359(19) 0.0309(8) Uani 1 1 d .
C41 C 0.8770(3) 0.6043(2) 0.17015(19) 0.0288(8) Uani 1 1 d .
C42 C 0.7620(3) 0.5919(2) 0.1361(2) 0.0292(7) Uani 1 1 d .
C43 C 0.7401(3) 0.6329(2) 0.0678(2) 0.0356(9) Uani 1 1 d .
H43 H 0.6648 0.6252 0.0423 0.043 Uiso 1 1 calc R
C44 C 0.8252(4) 0.6841(2) 0.0366(2) 0.0422(10) Uani 1 1 d .
H44 H 0.8073 0.7114 -0.0094 0.051 Uiso 1 1 calc R
C45 C 0.9371(4) 0.6961(2) 0.0723(2) 0.0436(10) Uani 1 1 d .
H45 H 0.9948 0.7317 0.0509 0.052 Uiso 1 1 calc R
C46 C 0.9636(4) 0.6560(2) 0.1385(2) 0.0385(9) Uani 1 1 d .
H46 H 1.0401 0.6633 0.1627 0.046 Uiso 1 1 calc R
C51 C 1.1019(3) 0.5829(2) 0.29270(19) 0.0315(8) Uani 1 1 d .
C52 C 1.0922(4) 0.6581(3) 0.3235(3) 0.0477(11) Uani 1 1 d .
H52 H 1.0140 0.6787 0.3356 0.057 Uiso 1 1 calc R
C53 C 1.1935(4) 0.7041(3) 0.3373(3) 0.0571(13) Uani 1 1 d .
H53 H 1.1850 0.7556 0.3591 0.069 Uiso 1 1 calc R
C54 C 1.3075(4) 0.6754(3) 0.3193(3) 0.0511(11) Uani 1 1 d .
H54 H 1.3776 0.7071 0.3285 0.061 Uiso 1 1 calc R
C55 C 1.3189(4) 0.6014(3) 0.2883(3) 0.0488(12) Uani 1 1 d .
H55 H 1.3973 0.5816 0.2757 0.059 Uiso 1 1 calc R
C56 C 1.2168(3) 0.5546(2) 0.2750(2) 0.0379(9) Uani 1 1 d .
H56 H 1.2259 0.5029 0.2536 0.045 Uiso 1 1 calc R

loop_
_atom_site_aniso_label
_atom_site_aniso_U_11
_atom_site_aniso_U_22
_atom_site_aniso_U_33
_atom_site_aniso_U_23
_atom_site_aniso_U_13
_atom_site_aniso_U_12
Ir 0.02491(5) 0.02541(6) 0.02502(5) -0.00097(5) -0.00284(5) 0.00100(5)
B 0.026(2) 0.033(2) 0.037(2) 0.0042(17) -0.0031(17) -0.0047(17)
N11 0.0255(14) 0.0327(19) 0.0364(15) 0.0052(13) -0.0042(11) -0.0051(12)
N12 0.0277(14) 0.0272(15) 0.0325(15) 0.0011(12) -0.0022(11) 0.0014(12)
C13 0.0298(19) 0.036(2) 0.037(2) 0.0048(16) -0.0029(15) 0.0050(15)
C14 0.028(2) 0.045(3) 0.052(3) 0.012(2) -0.0078(17) 0.0063(16)
C15 0.0286(16) 0.049(3) 0.046(2) 0.008(2) -0.0071(14) -0.0024(16)
C16 0.046(2) 0.031(2) 0.050(2) 0.0014(18) -0.0018(19) 0.0057(18)
C17 0.040(2) 0.069(4) 0.094(4) 0.019(3) -0.033(3) -0.015(2)
N21 0.0299(14) 0.0343(16) 0.0359(18) 0.0092(13) 0.0010(13) -0.0024(12)
N22 0.0332(16) 0.0342(18) 0.0320(16) 0.0044(14) 0.0020(13) 0.0053(14)
C23 0.042(2) 0.052(2) 0.032(2) 0.009(2) 0.0062(18) 0.0138(17)
C24 0.045(2) 0.047(2) 0.043(3) 0.019(2) 0.0140(19) 0.0072(18)
C25 0.035(2) 0.039(2) 0.052(2) 0.0199(19) 0.0096(17) 0.0054(16)
C26 0.057(3) 0.076(4) 0.0308(19) 0.002(2) 0.0044(18) 0.017(3)
C27 0.048(2) 0.044(3) 0.078(3) 0.019(2) 0.013(2) -0.009(2)
N31 0.0289(15) 0.0264(16) 0.0324(16) -0.0038(12) -0.0035(12) -0.0041(12)
N32 0.0285(16) 0.0259(15) 0.0328(15) -0.0015(12) -0.0013(11) -0.0025(11)
C33 0.0304(18) 0.030(2) 0.034(2) -0.0042(16) 0.0025(16) -0.0015(15)
C34 0.042(2) 0.038(2) 0.038(2) -0.0117(18) 0.0024(17) 0.0039(18)
C35 0.040(2) 0.028(2) 0.038(2) -0.0055(16) -0.0044(16) -0.0007(15)
C36 0.0319(18) 0.043(2) 0.053(2) -0.013(2) 0.0136(19) -0.0019(17)
C37 0.050(2) 0.039(2) 0.057(3) -0.013(2) -0.014(2) -0.003(2)
C1 0.0325(16) 0.030(2) 0.0294(16) -0.0038(15) -0.0013(12) 0.0016(15)
C2 0.036(2) 0.043(2) 0.043(2) 0.013(2) -0.010(2) -0.0018(15)
C3 0.0326(19) 0.050(2) 0.049(2) 0.0197(18) -0.0115(17) -0.0019(17)
C4 0.159(6) 0.204(9) 0.043(3) 0.032(4) -0.019(4) -0.113(7)
C5 0.113(5) 0.040(3) 0.216(9) 0.027(4) -0.120(6) -0.009(3)
C6 0.048(3) 0.066(4) 0.324(13) 0.090(7) 0.036(6) 0.019(3)
C7 0.0311(17) 0.0254(19) 0.0302(17) -0.0005(14) -0.0030(14) -0.0016(14)
C8 0.0275(16) 0.036(2) 0.0287(16) -0.0036(14) -0.0039(13) 0.0006(14)
C41 0.0307(18) 0.0250(17) 0.0305(18) -0.0019(13) -0.0043(13) -0.0017(12)
C42 0.0328(18) 0.0264(19) 0.0285(18) -0.0029(14) -0.0029(14) 0.0014(14)
C43 0.037(2) 0.032(2) 0.037(2) 0.0034(17) -0.0048(17) -0.0037(16)
C44 0.057(3) 0.037(2) 0.0324(19) 0.0091(16) -0.0058(18) -0.0045(19)
C45 0.052(2) 0.040(2) 0.039(2) 0.0075(18) -0.0045(19) -0.0114(19)
C46 0.041(2) 0.035(2) 0.039(2) 0.0023(17) -0.0064(17) -0.0101(17)
C51 0.0340(17) 0.035(2) 0.0258(18) -0.0041(14) -0.0072(13) -0.0003(15)
C52 0.041(2) 0.045(2) 0.056(3) -0.017(2) 0.004(2) -0.0057(18)
C53 0.060(3) 0.054(3) 0.057(3) -0.020(2) 0.003(2) -0.013(2)
C54 0.042(2) 0.065(3) 0.047(3) -0.005(2) -0.007(2) -0.0189(19)
C55 0.033(2) 0.064(3) 0.049(3) 0.007(2) -0.0060(17) -0.0064(19)
C56 0.035(2) 0.035(2) 0.044(2) -0.0054(18) 0.0001(17) -0.0018(17)

loop_
_atom_type_symbol
_atom_type_description
_atom_type_scat_dispersion_real
_atom_type_scat_dispersion_imag
_atom_type_scat_source
C C 0.0033 0.0016 'International Tables Vol C Tables 4.2.6.8 and 6.1.1.4'
H H 0.0000 0.0000 'International Tables Vol C Tables 4.2.6.8 and 6.1.1.4'
B B 0.0013 0.0007 'International Tables Vol C Tables 4.2.6.8 and 6.1.1.4'
N N 0.0061 0.0033 'International Tables Vol C Tables 4.2.6.8 and 6.1.1.4'
Ir Ir -1.4442 7.9887 'International Tables Vol C Tables 4.2.6.8 and 6.1.1.4'

loop_
_geom_angle_atom_site_label_1
_geom_angle_atom_site_label_2
_geom_angle_atom_site_label_3
_geom_angle
C1 Ir C42 80.81(14)
C1 Ir N32 100.27(13)
C42 Ir N32 93.46(12)
C1 Ir N12 175.13(14)
C42 Ir N12 97.94(12)
N32 Ir N12 84.49(11)
C1 Ir N22 99.99(14)
C42 Ir N22 176.63(14)
N32 Ir N22 89.62(11)
N12 Ir N22 80.98(11)
C1 Ir H1 91.1(15)
C42 Ir H1 90.3(16)
N32 Ir H1 168.5(15)
N12 Ir H1 84.2(15)
N22 Ir H1 86.4(16)
N31 B N21 110.3(3)
N31 B N11 108.8(3)
N21 B N11 108.5(3)
N31 B H0B 109.7
N21 B H0B 109.7
N11 B H0B 109.7
C15 N11 N12 109.8(3)
C15 N11 B 129.7(3)
N12 N11 B 120.1(3)
C13 N12 N11 106.5(3)
C13 N12 Ir 135.2(3)
N11 N12 Ir 118.2(2)
N12 C13 C14 109.8(4)
N12 C13 C16 122.4(3)
C14 C13 C16 127.8(4)
C15 C14 C13 106.1(3)
C15 C14 H14 127.0
C13 C14 H14 127.0
N11 C15 C14 107.9(3)
N11 C15 C17 122.4(4)
C14 C15 C17 129.7(4)
C13 C16 H16A 109.5
C13 C16 H16B 109.5
H16A C16 H16B 109.5
C13 C16 H16C 109.5
H16A C16 H16C 109.5
H16B C16 H16C 109.5
C15 C17 H17A 109.5
C15 C17 H17B 109.5
H17A C17 H17B 109.5
C15 C17 H17C 109.5
H17A C17 H17C 109.5
H17B C17 H17C 109.5
C25 N21 N22 109.3(3)
C25 N21 B 129.0(3)
N22 N21 B 119.4(3)
C23 N22 N21 107.2(3)
C23 N22 Ir 134.8(3)
N21 N22 Ir 117.9(2)
N22 C23 C24 109.0(4)
N22 C23 C26 122.8(4)
C24 C23 C26 128.2(4)
C25 C24 C23 107.5(4)
C25 C24 H24 126.3
C23 C24 H24 126.3
N21 C25 C24 107.1(4)
N21 C25 C27 122.8(4)
C24 C25 C27 130.1(4)
C23 C26 H26A 109.5
C23 C26 H26B 109.5
H26A C26 H26B 109.5
C23 C26 H26C 109.5
H26A C26 H26C 109.5
H26B C26 H26C 109.5
C25 C27 H27A 109.5
C25 C27 H27B 109.5
H27A C27 H27B 109.5
C25 C27 H27C 109.5
H27A C27 H27C 109.5
H27B C27 H27C 109.5
C35 N31 N32 109.2(3)
C35 N31 B 130.5(3)
N32 N31 B 119.9(3)
C33 N32 N31 106.8(3)
C33 N32 Ir 134.8(2)
N31 N32 Ir 118.4(2)
N32 C33 C34 109.5(3)
N32 C33 C36 122.4(3)
C34 C33 C36 128.0(3)
C35 C34 C33 106.3(4)
C35 C34 H34 126.8
C33 C34 H34 126.8
N31 C35 C34 108.2(3)
N31 C35 C37 122.6(4)
C34 C35 C37 129.2(4)
C33 C36 H36A 109.5
C33 C36 H36B 109.5
H36A C36 H36B 109.5
C33 C36 H36C 109.5
H36A C36 H36C 109.5
H36B C36 H36C 109.5
C35 C37 H37A 109.5
C35 C37 H37B 109.5
H37A C37 H37B 109.5
C35 C37 H37C 109.5
H37A C37 H37C 109.5
H37B C37 H37C 109.5
C7 C1 C2 107.9(3)
C7 C1 Ir 117.5(2)
C2 C1 Ir 134.6(3)
C5 C2 C1 116.2(4)
C5 C2 C3 117.2(4)
C1 C2 C3 105.8(3)
C5 C2 H2 105.5
C1 C2 H2 105.5
C3 C2 H2 105.5
C6 C3 C8 111.1(4)
C6 C3 C4 108.3(6)
C8 C3 C4 110.5(4)
C6 C3 C2 112.9(4)
C8 C3 C2 103.6(3)
C4 C3 C2 110.3(4)
C3 C4 H4A 109.5
C3 C4 H4B 109.5
H4A C4 H4B 109.5
C3 C4 H4C 109.5
H4A C4 H4C 109.5
H4B C4 H4C 109.5
C2 C5 H5A 109.5
C2 C5 H5B 109.5
H5A C5 H5B 109.5
C2 C5 H5C 109.5
H5A C5 H5C 109.5
H5B C5 H5C 109.5
C3 C6 H6A 109.5
C3 C6 H6B 109.5
H6A C6 H6B 109.5
C3 C6 H6C 109.5
H6A C6 H6C 109.5
H6B C6 H6C 109.5
C8 C7 C41 135.8(3)
C8 C7 C1 110.5(3)
C41 C7 C1 113.5(3)
C7 C8 C51 125.7(3)
C7 C8 C3 112.0(3)
C51 C8 C3 122.2(3)
C46 C41 C42 122.0(3)
C46 C41 C7 126.4(3)
C42 C41 C7 111.3(3)
C43 C42 C41 116.3(3)
C43 C42 Ir 127.2(3)
C41 C42 Ir 116.3(3)
C44 C43 C42 121.8(4)
C44 C43 H43 119.1
C42 C43 H43 119.1
C43 C44 C45 120.4(4)
C43 C44 H44 119.8
C45 C44 H44 119.8
C46 C45 C44 119.9(4)
C46 C45 H45 120.1
C44 C45 H45 120.1
C45 C46 C41 119.6(4)
C45 C46 H46 120.2
C41 C46 H46 120.2
C52 C51 C56 118.2(3)
C52 C51 C8 118.4(3)
C56 C51 C8 123.3(3)
C53 C52 C51 121.3(4)
C53 C52 H52 119.3
C51 C52 H52 119.3
C52 C53 C54 120.0(4)
C52 C53 H53 120.0
C54 C53 H53 120.0
C55 C54 C53 119.6(4)
C55 C54 H54 120.2
C53 C54 H54 120.2
C54 C55 C56 120.5(4)
C54 C55 H55 119.7
C56 C55 H55 119.7
C51 C56 C55 120.4(4)
C51 C56 H56 119.8
C55 C56 H56 119.8

loop_
_geom_bond_atom_site_label_1
_geom_bond_atom_site_label_2
_geom_bond_distance
Ir C1 1.903(3)
Ir C42 2.033(4)
Ir N32 2.161(3)
Ir N12 2.170(3)
Ir N22 2.177(3)
Ir H1 1.50(4)
B N31 1.536(5)
B N21 1.538(5)
B N11 1.548(5)
B H0B 1.0000
N11 C15 1.349(4)
N11 N12 1.371(4)
N12 C13 1.340(5)
C13 C14 1.392(5)
C13 C16 1.497(5)
C14 C15 1.371(6)
C14 H14 0.9500
C15 C17 1.504(6)
C16 H16A 0.9800
C16 H16B 0.9800
C16 H16C 0.9800
C17 H17A 0.9800
C17 H17B 0.9800
C17 H17C 0.9800
N21 C25 1.367(4)
N21 N22 1.380(4)
N22 C23 1.344(5)
C23 C24 1.391(6)
C23 C26 1.472(6)
C24 C25 1.374(6)
C24 H24 0.9500
C25 C27 1.486(6)
C26 H26A 0.9800
C26 H26B 0.9800
C26 H26C 0.9800
C27 H27A 0.9800
C27 H27B 0.9800
C27 H27C 0.9800
N31 C35 1.354(5)
N31 N32 1.377(4)
N32 C33 1.334(4)
C33 C34 1.397(5)
C33 C36 1.501(5)
C34 C35 1.361(5)
C34 H34 0.9500
C35 C37 1.497(5)
C36 H36A 0.9800
C36 H36B 0.9800
C36 H36C 0.9800
C37 H37A 0.9800
C37 H37B 0.9800
C37 H37C 0.9800
C1 C7 1.459(5)
C1 C2 1.511(5)
C2 C5 1.485(6)
C2 C3 1.556(5)
C2 H2 1.0000
C3 C6 1.504(7)
C3 C8 1.506(5)
C3 C4 1.527(7)
C4 H4A 0.9800
C4 H4B 0.9800
C4 H4C 0.9800
C5 H5A 0.9800
C5 H5B 0.9800
C5 H5C 0.9800
C6 H6A 0.9800
C6 H6B 0.9800
C6 H6C 0.9800
C7 C8 1.370(5)
C7 C41 1.457(5)
C8 C51 1.493(5)
C41 C46 1.402(5)
C41 C42 1.414(5)
C42 C43 1.405(5)
C43 C44 1.383(5)
C43 H43 0.9500
C44 C45 1.396(6)
C44 H44 0.9500
C45 C46 1.376(5)
C45 H45 0.9500
C46 H46 0.9500
C51 C52 1.377(6)
C51 C56 1.385(5)
C52 C53 1.376(6)
C52 H52 0.9500
C53 C54 1.378(6)
C53 H53 0.9500
C54 C55 1.360(7)
C54 H54 0.9500
C55 C56 1.389(6)
C55 H55 0.9500
C56 H56 0.9500

loop_
_geom_torsion_atom_site_label_1
_geom_torsion_atom_site_label_2
_geom_torsion_atom_site_label_3
_geom_torsion_atom_site_label_4
_geom_torsion
N31 B N11 C15 127.0(4)
N21 B N11 C15 -113.0(4)
N31 B N11 N12 -61.4(4)
N21 B N11 N12 58.6(4)
C15 N11 N12 C13 -0.7(4)
B N11 N12 C13 -173.9(3)
C15 N11 N12 Ir 175.8(2)
B N11 N12 Ir 2.7(4)
C42 Ir N12 C13 -49.8(4)
N32 Ir N12 C13 -142.5(4)
N22 Ir N12 C13 127.0(4)
C42 Ir N12 N11 134.9(2)
N32 Ir N12 N11 42.1(2)
N22 Ir N12 N11 -48.4(2)
N11 N12 C13 C14 0.4(4)
Ir N12 C13 C14 -175.3(3)
N11 N12 C13 C16 176.8(4)
Ir N12 C13 C16 1.1(6)
N12 C13 C14 C15 0.1(5)
C16 C13 C14 C15 -176.1(4)
N12 N11 C15 C14 0.8(4)
B N11 C15 C14 173.1(4)
N12 N11 C15 C17 179.2(4)
B N11 C15 C17 -8.6(6)
C13 C14 C15 N11 -0.6(5)
C13 C14 C15 C17 -178.7(4)
N31 B N21 C25 -132.6(4)
N11 B N21 C25 108.4(4)
N31 B N21 N22 66.8(4)
N11 B N21 N22 -52.2(4)
C25 N21 N22 C23 -0.6(4)
B N21 N22 C23 163.5(3)
C25 N21 N22 Ir -176.6(2)
B N21 N22 Ir -12.5(4)
C1 Ir N22 C23 54.4(4)
N32 Ir N22 C23 154.8(4)
N12 Ir N22 C23 -120.8(4)
C1 Ir N22 N21 -131.1(2)
N32 Ir N22 N21 -30.7(2)
N12 Ir N22 N21 53.7(2)
N21 N22 C23 C24 1.0(4)
Ir N22 C23 C24 175.9(3)
N21 N22 C23 C26 -177.8(4)
Ir N22 C23 C26 -2.9(6)
N22 C23 C24 C25 -1.0(5)
C26 C23 C24 C25 177.7(4)
N22 N21 C25 C24 0.0(4)
B N21 C25 C24 -162.1(4)
N22 N21 C25 C27 -179.2(4)
B N21 C25 C27 18.7(6)
C23 C24 C25 N21 0.6(4)
C23 C24 C25 C27 179.8(4)
N21 B N31 C35 125.5(4)
N11 B N31 C35 -115.6(4)
N21 B N31 N32 -62.4(4)
N11 B N31 N32 56.5(4)
C35 N31 N32 C33 0.6(4)
B N31 N32 C33 -173.1(3)
C35 N31 N32 Ir 178.8(2)
B N31 N32 Ir 5.1(4)
C1 Ir N32 C33 -47.8(4)
C42 Ir N32 C33 33.5(4)
N12 Ir N32 C33 131.1(4)
N22 Ir N32 C33 -147.9(4)
C1 Ir N32 N31 134.7(2)
C42 Ir N32 N31 -144.1(2)
N12 Ir N32 N31 -46.4(2)
N22 Ir N32 N31 34.6(2)
N31 N32 C33 C34 -0.1(4)
Ir N32 C33 C34 -177.9(3)
N31 N32 C33 C36 -176.9(4)
Ir N32 C33 C36 5.3(6)
N32 C33 C34 C35 -0.4(5)
C36 C33 C34 C35 176.2(4)
N32 N31 C35 C34 -0.8(4)
B N31 C35 C34 171.9(4)
N32 N31 C35 C37 176.9(4)
B N31 C35 C37 -10.4(6)
C33 C34 C35 N31 0.7(5)
C33 C34 C35 C37 -176.7(4)
C42 Ir C1 C7 6.8(3)
N32 Ir C1 C7 98.7(3)
N22 Ir C1 C7 -169.9(2)
C42 Ir C1 C2 -176.4(4)
N32 Ir C1 C2 -84.5(4)
N22 Ir C1 C2 6.9(4)
C7 C1 C2 C5 -135.1(5)
Ir C1 C2 C5 47.9(6)
C7 C1 C2 C3 -3.1(4)
Ir C1 C2 C3 179.8(3)
C5 C2 C3 C6 15.8(8)
C1 C2 C3 C6 -115.6(5)
C5 C2 C3 C8 136.1(5)
C1 C2 C3 C8 4.8(4)
C5 C2 C3 C4 -105.6(7)
C1 C2 C3 C4 123.1(5)
C2 C1 C7 C8 0.0(4)
Ir C1 C7 C8 177.6(2)
C2 C1 C7 C41 176.0(3)
Ir C1 C7 C41 -6.4(4)
C41 C7 C8 C51 12.5(7)
C1 C7 C8 C51 -172.9(3)
C41 C7 C8 C3 -171.3(4)
C1 C7 C8 C3 3.3(4)
C6 C3 C8 C7 116.5(5)
C4 C3 C8 C7 -123.2(4)
C2 C3 C8 C7 -5.1(4)
C6 C3 C8 C51 -67.2(6)
C4 C3 C8 C51 53.1(5)
C2 C3 C8 C51 171.3(3)
C8 C7 C41 C46 2.4(7)
C1 C7 C41 C46 -172.1(3)
C8 C7 C41 C42 175.6(4)
C1 C7 C41 C42 1.1(4)
C46 C41 C42 C43 1.3(5)
C7 C41 C42 C43 -172.3(3)
C46 C41 C42 Ir 177.9(3)
C7 C41 C42 Ir 4.3(4)
C1 Ir C42 C43 169.9(4)
N32 Ir C42 C43 70.1(3)
N12 Ir C42 C43 -14.8(3)
C1 Ir C42 C41 -6.2(3)
N32 Ir C42 C41 -106.1(3)
N12 Ir C42 C41 169.0(3)
C41 C42 C43 C44 -1.5(6)
Ir C42 C43 C44 -177.7(3)
C42 C43 C44 C45 0.6(6)
C43 C44 C45 C46 0.7(7)
C44 C45 C46 C41 -0.9(6)
C42 C41 C46 C45 -0.1(6)
C7 C41 C46 C45 172.5(4)
C7 C8 C51 C52 67.7(5)
C3 C8 C51 C52 -108.1(5)
C7 C8 C51 C56 -115.3(5)
C3 C8 C51 C56 68.9(5)
C56 C51 C52 C53 -0.6(7)
C8 C51 C52 C53 176.5(4)
C51 C52 C53 C54 0.7(8)
C52 C53 C54 C55 -0.3(8)
C53 C54 C55 C56 -0.3(7)
C52 C51 C56 C55 0.1(6)
C8 C51 C56 C55 -176.9(4)
C54 C55 C56 C51 0.4(7)
